data_1540811
loop_
_publ_author_name
'Uchinokura, K.'
'Izumi, M.'
'Maeda, A.'
'Yabe, T.'
'Tanaka, S.'

_publ_section_title
;
 Superconductivity, crystal structure and orthorhombictetragonal phase
 transition in 90 K superconductor orthorhombic La Ba2 Cu3 Oy
;
_journal_name_full 'Japanese Journal of Applied Physics'
_journal_page_first 2109
_journal_page_last 2110
_journal_volume 26
_journal_year 1987
_chemical_formula_sum 'Ba2 Cu3 La O6.7'
_chemical_name_systematic 'La Ba2 Cu3 O6.7'
_space_group_IT_number 47
_symmetry_space_group_name_Hall '-P 2 2'
_symmetry_space_group_name_H-M 'P m m m'
_cell_angle_alpha 90
_cell_angle_beta 90
_cell_angle_gamma 90
_cell_formula_units_Z 1
_cell_length_a 3.8973
_cell_length_b 3.9337
_cell_length_c 11.7911
_cell_volume 180.767
_citation_journal_id_ASTM JJAPA5
_cod_data_source_file Uchinokura_JJAPA5_1987_277.cif
_cod_data_source_block Ba2Cu3La1O6.7
_cod_original_cell_volume 180.7671
_cod_original_formula_sum 'Ba2 Cu3 La1 O6.7'
_cod_database_code 1540811

loop_
_symmetry_equiv_pos_as_xyz
x,y,z
-x,-y,z
x,-y,-z
-x,y,-z
-x,-y,-z
x,y,-z
-x,y,z
x,-y,z

loop_
_atom_site_label
_atom_site_type_symbol
_atom_site_fract_x
_atom_site_fract_y
_atom_site_fract_z
_atom_site_occupancy
_atom_site_U_iso_or_equiv
Ba1 Ba+2 0.5 0.5 0.1801 1 0.0
Cu2 Cu+2 0 0 0.3441 1 0.0
O3 O-2 0 0 0.158 1 0.0
O4 O-2 0.5 0 0.359 1 0.0
O1 O-2 0 0.5 0 0.57 0.0
La1 La+3 0.5 0.5 0.5 1 0.0
O2 O-2 0.5 0 0 0.13 0.0
O5 O-2 0 0.5 0.359 1 0.0
Cu1 Cu+2 0 0 0 1 0.0
